data_4031797
loop_
_publ_author_name
'Roesky, H.W.'
'Thomas, M.'
'Bats, J.W.'
'Fuess, H.'

_publ_section_title
;
 Octahedrally Co-ordinated Zinc and Cadmium Compounds with Five-membered
 Heterocyclic O S3 N2 Ligands
;
_journal_name_full
;
Journal of the Chemical Society. Dalton Transactions, Inorganic Chemistry 
(1972-)
;
_journal_page_first 1891
_journal_page_last 1893
_journal_volume 1983
_journal_year 1983
_chemical_formula_sum 'As2 F12 N12 O6 S18 Zn'
_chemical_name_systematic '(Zn (O S3 N2)6) (As F6)2'
_space_group_IT_number 2
_symmetry_space_group_name_Hall '-P 1'
_symmetry_space_group_name_H-M 'P -1'
_cell_angle_alpha 67.06
_cell_angle_beta 82.88
_cell_angle_gamma 88.69
_cell_formula_units_Z 1
_cell_length_a 8.927
_cell_length_b 10.058
_cell_length_c 10.925
_cell_volume 896.039
_citation_journal_id_ASTM JCDTBI
_cod_data_source_file Roesky_JCDTBI_1983_1865.cif
_cod_data_source_block As2F12N12O6S18Zn1
_cod_original_cell_volume 896.0392
_cod_original_formula_sum 'As2 F12 N12 O6 S18 Zn1'
_cod_database_code 4031797

loop_
_symmetry_equiv_pos_as_xyz
x,y,z
-x,-y,-z

loop_
_atom_site_label
_atom_site_type_symbol
_atom_site_fract_x
_atom_site_fract_y
_atom_site_fract_z
_atom_site_occupancy
_atom_site_U_iso_or_equiv
N6 N-3 0.391 -0.104 -0.109 1 0.0
S6 S+2 0.1071 0.43 -0.2532 1 0.0
F4 F-1 0.228 0.457 0.287 0.66 0.0
F1 F-1 0.453 0.348 0.367 1 0.0
S9 S+2 0.3378 -0.2667 -0.0722 1 0.0
N1 N-3 0.276 0.401 -0.24 1 0.0
O2 O-2 0.133 -0.1345 0.1313 1 0.0
F9 F-1 0.17 0.416 0.359 0.34 0.0
S2 S+4 0.2556 -0.0839 0.1874 1 0.0
S8 S+2 0.341 -0.3274 0.3873 1 0.0
N4 N-3 0.371 -0.205 0.242 1 0.0
F10 F-1 0.229 0.139 0.5 0.34 0.0
S3 S+4 0.3136 0.0259 -0.2216 1 0.0
S1 S+4 0.0949 0.3166 0.0193 1 0.0
O1 O-2 0.054 0.1594 0.062 1 0.0
O3 O-2 0.178 0.071 -0.1563 1 0.0
F7 F-1 0.398 0.166 0.332 0.34 0.0
F5 F-1 0.207 0.35 0.473 0.66 0.0
S7 S+2 0.151 -0.1157 0.3887 1 0.0
Zn1 Zn+2 0 0 0 1 0.0
S5 S+2 0.3228 0.3513 -0.0897 1 0.0
N5 N-3 0.247 -0.27 -0.186 1 0.0
F6 F-1 0.332 0.133 0.422 0.66 0.0
F2 F-1 0.119 0.245 0.331 1 0.0
As1 As+5 0.2872 0.2939 0.3555 1 0.0
F8 F-1 0.342 0.389 0.193 0.34 0.0
N2 N-3 0.018 0.405 -0.112 1 0.0
F3 F-1 0.354 0.25 0.219 0.66 0.0
S4 S+2 0.2307 -0.1199 -0.3076 1 0.0
N3 N-3 0.216 -0.272 0.467 1 0.0
